data_4119489
loop_
_publ_author_name
'Sachio Horiuchi'
'Reiji Kumai'
'Yoshinori Tokura'

_publ_contact_author_email s-horiuchi@aist.go.jp
_publ_contact_author_fax +81-29-861-2586
_publ_contact_author_name 'Dr. Sachio HORIUCHI'
_publ_contact_author_phone +81-29-861-2945
_publ_section_title
;
 High-Temperature and Pressure-Induced Ferroelectricity in Hydrogen-Bonded
 Supramolecular Crystals of Anilic Acids and 2,3-Di(2-pyridinyl)pyrazine
;
_journal_name_full 'Journal of the American Chemical Society'
_journal_page_first 4492
_journal_page_last 4500
_journal_paper_doi 10.1021/ja400318v
_journal_volume 135
_journal_year 2013
_chemical_absolute_configuration 'CHOOSE rm ad rmad syn or unk'
_chemical_formula_moiety 'C21 H16 F2 N4 O5'
_chemical_formula_sum 'C21 H16 F2 N4 O5'
_chemical_formula_weight 442.38
_space_group_IT_number 9
_symmetry_cell_setting monoclinic
_symmetry_Int_Tables_number 9
_symmetry_space_group_name_Hall 'C -2yc'
_symmetry_space_group_name_H-M 'C 1 c 1'
_atom_sites_solution_hydrogens geom
_atom_sites_solution_primary direct
_atom_sites_solution_secondary difmap
_audit_creation_date 2013-01-04
_audit_creation_method 'by CrystalStructure 4.0'
_cell_angle_alpha 90.0000
_cell_angle_beta 100.0884(11)
_cell_angle_gamma 90.0000
_cell_formula_units_Z 4
_cell_length_a 16.148(2)
_cell_length_b 9.2333(10)
_cell_length_c 13.3840(15)
_cell_measurement_reflns_used 3993
_cell_measurement_temperature 293
_cell_measurement_theta_max 27.48
_cell_measurement_theta_min 3.09
_cell_volume 1964.7(4)
_computing_cell_refinement CrystalClear
_computing_data_collection 'CrystalClear (Rigaku Corp., 2000)'
_computing_data_reduction CrystalClear
_computing_molecular_graphics 'CrystalStructure 4.0'
_computing_publication_material 'CrystalStructure 4.0 (Rigaku, 2010)'
_computing_structure_refinement 'CRYSTALS (Carruthers, et al., 1999)'
_computing_structure_solution 'SIR92 (Altomare, et al., 1994)'
_diffrn_ambient_temperature 293
_diffrn_detector_area_resol_mean 7.314
_diffrn_measured_fraction_theta_full 0.996
_diffrn_measured_fraction_theta_max 0.996
_diffrn_measurement_device_type 'Rigaku Mercury70'
_diffrn_measurement_method \w
_diffrn_radiation_type 'Mo K\a'
_diffrn_radiation_wavelength 0.71070
_diffrn_reflns_av_R_equivalents 0.0211
_diffrn_reflns_limit_h_max 18
_diffrn_reflns_limit_h_min -20
_diffrn_reflns_limit_k_max 11
_diffrn_reflns_limit_k_min -11
_diffrn_reflns_limit_l_max 17
_diffrn_reflns_limit_l_min -17
_diffrn_reflns_number 9890
_diffrn_reflns_theta_full 27.48
_diffrn_reflns_theta_max 27.48
_diffrn_standards_number 0
_exptl_absorpt_coefficient_mu 0.121
_exptl_absorpt_correction_T_max 0.993
_exptl_absorpt_correction_T_min 0.969
_exptl_absorpt_correction_type numerical
_exptl_absorpt_process_details 'NUMABS (Rigaku, 1999)'
_exptl_crystal_colour Red
_exptl_crystal_density_diffrn 1.495
_exptl_crystal_description platelet
_exptl_crystal_F_000 912.00
_exptl_crystal_size_max 0.330
_exptl_crystal_size_mid 0.200
_exptl_crystal_size_min 0.060
_refine_diff_density_max 0.323
_refine_diff_density_min -0.232
_refine_ls_extinction_coef 154(12)
_refine_ls_extinction_method 'Larson (1970) Crystallographic Computing eq. 22'
_refine_ls_goodness_of_fit_ref 1.512
_refine_ls_hydrogen_treatment mixed
_refine_ls_number_parameters 316
_refine_ls_number_reflns 3063
_refine_ls_R_factor_gt 0.0391
_refine_ls_shift/su_max 0.001
_refine_ls_structure_factor_coef F
_refine_ls_weighting_details 'w = 1/\s^2^(Fo)'
_refine_ls_weighting_scheme sigma
_refine_ls_wR_factor_ref 0.0308
_reflns_number_gt 3063
_reflns_number_total 3797
_reflns_threshold_expression F>2.0\s(F)
_cod_data_source_file ja400318v_si_008.cif
_cod_data_source_block '__Hdppz_Hfa_I_form'
_cod_original_cell_volume 1964.6(4)
_cod_database_code 4119489

loop_
_symmetry_equiv_pos_site_id
_symmetry_equiv_pos_as_xyz
1 +X,+Y,+Z
2 +X,-Y,1/2+Z
3 1/2+X,1/2+Y,+Z
4 1/2+X,1/2-Y,1/2+Z

loop_
_atom_site_label
_atom_site_type_symbol
_atom_site_fract_x
_atom_site_fract_y
_atom_site_fract_z
_atom_site_U_iso_or_equiv
_atom_site_adp_type
_atom_site_occupancy
_atom_site_symmetry_multiplicity
_atom_site_calc_flag
_atom_site_refinement_flags
F(1) F 0.45575(10) 0.13805(18) 0.57130(13) 0.0795(6) Uani 1.0 4 d .
F(2) F 0.14949(9) 0.42052(15) 0.49879(12) 0.0622(5) Uani 1.0 4 d .
O(1) O 0.31194(12) -0.0153(2) 0.50888(16) 0.0651(7) Uani 1.0 4 d .
O(2) O 0.16199(12) 0.12670(19) 0.48820(15) 0.0685(7) Uani 1.0 4 d .
O(3) O 0.29726(11) 0.57473(18) 0.55754(13) 0.0507(6) Uani 1.0 4 d .
O(4) O 0.44401(12) 0.42735(19) 0.60413(14) 0.0621(7) Uani 1.0 4 d .
O(5) O 0.19464(14) 0.7918(3) 0.4717(3) 0.0991(10) Uani 1.0 4 d .
N(1) N 0.25930(13) 0.9245(3) 0.73919(16) 0.0547(8) Uani 1.0 4 d .
N(2) N 0.18662(12) 0.6569(3) 0.76859(16) 0.0518(7) Uani 1.0 4 d .
N(3) N 0.41667(13) 0.7409(3) 0.65930(16) 0.0457(7) Uani 1.0 4 d .
N(4) N 0.40298(12) 0.5621(2) 0.83998(15) 0.0458(7) Uani 1.0 4 d .
C(1) C 0.37935(17) 0.2046(3) 0.5555(2) 0.0515(9) Uani 1.0 4 d .
C(2) C 0.31014(17) 0.1271(3) 0.52537(19) 0.0487(8) Uani 1.0 4 d .
C(3) C 0.22632(17) 0.2025(3) 0.5098(2) 0.0475(8) Uani 1.0 4 d .
C(4) C 0.22643(16) 0.3546(3) 0.51985(19) 0.0436(8) Uani 1.0 4 d .
C(5) C 0.29616(17) 0.4380(3) 0.54788(18) 0.0431(8) Uani 1.0 4 d .
C(6) C 0.38011(16) 0.3594(3) 0.57134(18) 0.0459(8) Uani 1.0 4 d .
C(7) C 0.17703(18) 0.9098(4) 0.7417(2) 0.0643(11) Uani 1.0 4 d .
C(8) C 0.14085(17) 0.7783(4) 0.7514(3) 0.0616(10) Uani 1.0 4 d .
C(9) C 0.27004(14) 0.6693(3) 0.77149(16) 0.0378(8) Uani 1.0 4 d .
C(10) C 0.30424(15) 0.8008(3) 0.74978(17) 0.0408(8) Uani 1.0 4 d .
C(11) C 0.39146(14) 0.8208(3) 0.73284(18) 0.0421(8) Uani 1.0 4 d .
C(12) C 0.44635(16) 0.9194(3) 0.7862(2) 0.0557(9) Uani 1.0 4 d .
C(13) C 0.52530(18) 0.9349(3) 0.7633(3) 0.0672(11) Uani 1.0 4 d .
C(14) C 0.54926(18) 0.8529(4) 0.6874(3) 0.0731(11) Uani 1.0 4 d .
C(15) C 0.49378(17) 0.7541(4) 0.6358(2) 0.0610(10) Uani 1.0 4 d .
C(16) C 0.32139(14) 0.5385(3) 0.80252(16) 0.0389(8) Uani 1.0 4 d .
C(17) C 0.28684(17) 0.4014(3) 0.7941(2) 0.0520(9) Uani 1.0 4 d .
C(18) C 0.3375(2) 0.2826(3) 0.8234(3) 0.0600(10) Uani 1.0 4 d .
C(19) C 0.42109(18) 0.3068(3) 0.8596(2) 0.0566(10) Uani 1.0 4 d .
C(20) C 0.45060(18) 0.4448(3) 0.86802(19) 0.0545(9) Uani 1.0 4 d .
C(21) C 0.1108(2) 0.7810(4) 0.4784(3) 0.0873(14) Uani 1.0 4 d .
H(1) H 0.252(3) -0.064(5) 0.494(3) 0.162(18) Uiso 1.0 4 d .
H(2) H 0.3762(18) 0.663(4) 0.622(3) 0.091(11) Uiso 1.0 4 d .
H(3) H 0.1436 0.9923 0.7371 0.0779 Uiso 1.0 4 calc R
H(4) H 0.0827 0.7726 0.7454 0.0740 Uiso 1.0 4 calc R
H(5) H 0.4300 0.9749 0.8374 0.0652 Uiso 1.0 4 calc R
H(6) H 0.5629 1.0006 0.7991 0.0786 Uiso 1.0 4 calc R
H(7) H 0.6024 0.8648 0.6707 0.0877 Uiso 1.0 4 calc R
H(8) H 0.5098 0.6966 0.5854 0.0740 Uiso 1.0 4 calc R
H(9) H 0.2299 0.3888 0.7689 0.0628 Uiso 1.0 4 calc R
H(10) H 0.3157 0.1891 0.8188 0.0717 Uiso 1.0 4 calc R
H(11) H 0.4573 0.2293 0.8782 0.0674 Uiso 1.0 4 calc R
H(12) H 0.5072 0.4588 0.8947 0.0639 Uiso 1.0 4 calc R
H(13) H 0.0966 0.6812 0.4865 0.1021 Uiso 1.0 4 calc R
H(14) H 0.0766 0.8192 0.4183 0.1021 Uiso 1.0 4 calc R
H(15) H 0.1009 0.8353 0.5363 0.1022 Uiso 1.0 4 calc R
H(16) H 0.221(3) 0.697(5) 0.499(3) 0.153(17) Uiso 1.0 4 d .

loop_
_atom_site_aniso_label
_atom_site_aniso_U_11
_atom_site_aniso_U_22
_atom_site_aniso_U_33
_atom_site_aniso_U_12
_atom_site_aniso_U_13
_atom_site_aniso_U_23
F(1) 0.0508(10) 0.0694(12) 0.1163(15) 0.0138(9) 0.0086(10) 0.0119(11)
F(2) 0.0468(10) 0.0567(10) 0.0814(11) 0.0080(8) 0.0066(8) -0.0038(9)
O(1) 0.0621(14) 0.0422(12) 0.0903(16) 0.0055(11) 0.0118(11) 0.0038(12)
O(2) 0.0495(12) 0.0516(12) 0.0997(17) -0.0091(11) -0.0003(11) 0.0010(12)
O(3) 0.0492(11) 0.0445(11) 0.0559(12) -0.0011(9) 0.0019(9) -0.0060(9)
O(4) 0.0487(12) 0.0668(13) 0.0675(13) -0.0054(11) 0.0015(10) -0.0034(11)
O(5) 0.0609(17) 0.0465(14) 0.196(3) 0.0060(12) 0.0392(17) 0.0114(16)
N(1) 0.0499(15) 0.0406(13) 0.0735(16) 0.0042(11) 0.0109(12) 0.0013(12)
N(2) 0.0364(14) 0.0590(15) 0.0598(15) -0.0030(12) 0.0078(10) 0.0046(13)
N(3) 0.0359(13) 0.0485(14) 0.0518(14) -0.0088(11) 0.0047(11) 0.0033(11)
N(4) 0.0441(13) 0.0384(12) 0.0523(13) -0.0033(10) 0.0010(10) -0.0009(11)
C(1) 0.0441(17) 0.0504(18) 0.0592(17) 0.0072(14) 0.0068(13) 0.0063(15)
C(2) 0.0503(17) 0.0479(16) 0.0472(15) 0.0019(14) 0.0067(12) 0.0048(14)
C(3) 0.0422(16) 0.0508(17) 0.0478(15) -0.0012(14) 0.0030(12) 0.0050(14)
C(4) 0.0381(15) 0.0425(16) 0.0493(15) 0.0067(13) 0.0054(11) 0.0017(13)
C(5) 0.0463(16) 0.0468(16) 0.0355(14) -0.0006(14) 0.0048(11) -0.0005(13)
C(6) 0.0447(17) 0.0518(17) 0.0406(15) -0.0001(14) 0.0058(12) 0.0032(13)
C(7) 0.054(2) 0.0546(19) 0.085(3) 0.0144(15) 0.0160(17) 0.0059(17)
C(8) 0.0409(17) 0.075(3) 0.0698(19) 0.0030(17) 0.0118(14) 0.0009(18)
C(9) 0.0346(15) 0.0398(15) 0.0382(14) -0.0057(11) 0.0040(11) -0.0029(12)
C(10) 0.0399(16) 0.0354(15) 0.0459(15) -0.0022(12) 0.0043(11) -0.0042(12)
C(11) 0.0380(15) 0.0323(13) 0.0544(16) -0.0059(11) 0.0038(12) 0.0043(13)
C(12) 0.0486(17) 0.0379(15) 0.077(2) -0.0104(13) -0.0007(14) -0.0037(14)
C(13) 0.056(2) 0.0566(19) 0.084(3) -0.0260(15) -0.0022(16) 0.0075(17)
C(14) 0.0450(19) 0.098(3) 0.076(3) -0.0264(19) 0.0100(16) 0.020(2)
C(15) 0.0489(19) 0.081(3) 0.0549(18) -0.0050(15) 0.0140(14) 0.0051(16)
C(16) 0.0387(16) 0.0389(15) 0.0394(14) -0.0063(11) 0.0077(12) -0.0028(12)
C(17) 0.0469(17) 0.0481(17) 0.0613(18) -0.0126(14) 0.0101(13) 0.0012(15)
C(18) 0.072(3) 0.0370(17) 0.071(2) -0.0088(15) 0.0133(17) 0.0017(15)
C(19) 0.067(3) 0.0397(17) 0.0621(18) 0.0053(14) 0.0078(15) -0.0013(15)
C(20) 0.0493(16) 0.0507(18) 0.0595(18) 0.0022(14) -0.0017(13) -0.0053(15)
C(21) 0.074(3) 0.062(3) 0.118(4) 0.0047(18) -0.005(3) -0.000(2)

loop_
_atom_type_symbol
_atom_type_description
_atom_type_scat_dispersion_real
_atom_type_scat_dispersion_imag
_atom_type_scat_source
C C 0.0033 0.0016
;
International Tables for Crystallography
(1992, Vol. C, Tables 4.2.6.8 and 6.1.1.4)
;
H H 0.0000 0.0000
;
International Tables for Crystallography
(1992, Vol. C, Table 6.1.1.4)
;
F F 0.0171 0.0103
;
International Tables for Crystallography
(1992, Vol. C, Tables 4.2.6.8 and 6.1.1.4)
;
N N 0.0061 0.0033
;
International Tables for Crystallography
(1992, Vol. C, Tables 4.2.6.8 and 6.1.1.4)
;
O O 0.0106 0.0060
;
International Tables for Crystallography
(1992, Vol. C, Tables 4.2.6.8 and 6.1.1.4)
;

loop_
_geom_angle_atom_site_label_1
_geom_angle_atom_site_label_2
_geom_angle_atom_site_label_3
_geom_angle
_geom_angle_publ_flag
C(7) N(1) C(10) 115.4(3) yes
C(8) N(2) C(9) 116.9(3) yes
C(11) N(3) C(15) 122.2(3) yes
C(16) N(4) C(20) 116.7(2) yes
F(1) C(1) C(2) 119.7(3) yes
F(1) C(1) C(6) 116.1(3) yes
C(2) C(1) C(6) 124.2(3) yes
O(1) C(2) C(1) 122.7(3) yes
O(1) C(2) C(3) 118.6(3) yes
C(1) C(2) C(3) 118.8(3) yes
O(2) C(3) C(2) 117.8(3) yes
O(2) C(3) C(4) 124.7(3) yes
C(2) C(3) C(4) 117.5(3) yes
F(2) C(4) C(3) 115.9(2) yes
F(2) C(4) C(5) 118.8(3) yes
C(3) C(4) C(5) 125.2(3) yes
O(3) C(5) C(4) 126.0(3) yes
O(3) C(5) C(6) 117.2(3) yes
C(4) C(5) C(6) 116.8(3) yes
O(4) C(6) C(1) 123.1(3) yes
O(4) C(6) C(5) 119.7(3) yes
C(1) C(6) C(5) 117.2(3) yes
N(1) C(7) C(8) 122.4(3) yes
N(2) C(8) C(7) 121.9(3) yes
N(2) C(9) C(10) 120.2(3) yes
N(2) C(9) C(16) 116.5(2) yes
C(10) C(9) C(16) 123.3(2) yes
N(1) C(10) C(9) 122.5(3) yes
N(1) C(10) C(11) 112.9(2) yes
C(9) C(10) C(11) 124.6(2) yes
N(3) C(11) C(10) 117.5(2) yes
N(3) C(11) C(12) 119.3(3) yes
C(10) C(11) C(12) 123.1(3) yes
C(11) C(12) C(13) 119.5(3) yes
C(12) C(13) C(14) 120.1(3) yes
C(13) C(14) C(15) 119.5(3) yes
N(3) C(15) C(14) 119.4(3) yes
N(4) C(16) C(9) 115.9(2) yes
N(4) C(16) C(17) 122.4(3) yes
C(9) C(16) C(17) 121.8(2) yes
C(16) C(17) C(18) 119.6(3) yes
C(17) C(18) C(19) 117.9(3) yes
C(18) C(19) C(20) 119.5(3) yes
N(4) C(20) C(19) 123.9(3) yes
C(2) O(1) H(1) 114(3) no
C(21) O(5) H(16) 105(3) no
C(11) N(3) H(2) 119.0(18) no
C(15) N(3) H(2) 118.8(18) no
N(1) C(7) H(3) 118.836 no
C(8) C(7) H(3) 118.797 no
N(2) C(8) H(4) 119.057 no
C(7) C(8) H(4) 119.039 no
C(11) C(12) H(5) 120.345 no
C(13) C(12) H(5) 120.192 no
C(12) C(13) H(6) 120.156 no
C(14) C(13) H(6) 119.776 no
C(13) C(14) H(7) 120.207 no
C(15) C(14) H(7) 120.270 no
N(3) C(15) H(8) 120.414 no
C(14) C(15) H(8) 120.158 no
C(16) C(17) H(9) 120.289 no
C(18) C(17) H(9) 120.141 no
C(17) C(18) H(10) 121.260 no
C(19) C(18) H(10) 120.872 no
C(18) C(19) H(11) 120.144 no
C(20) C(19) H(11) 120.352 no
N(4) C(20) H(12) 118.145 no
C(19) C(20) H(12) 117.957 no
O(5) C(21) H(13) 109.531 no
O(5) C(21) H(14) 110.250 no
O(5) C(21) H(15) 108.632 no
H(13) C(21) H(14) 109.481 no
H(13) C(21) H(15) 109.487 no
H(14) C(21) H(15) 109.442 no

loop_
_geom_bond_atom_site_label_1
_geom_bond_atom_site_label_2
_geom_bond_distance
_geom_bond_publ_flag
F(1) C(1) 1.361(4) yes
F(2) C(4) 1.368(3) yes
O(1) C(2) 1.334(4) yes
O(2) C(3) 1.244(4) yes
O(3) C(5) 1.269(3) yes
O(4) C(6) 1.221(3) yes
O(5) C(21) 1.376(5) yes
N(1) C(7) 1.342(4) yes
N(1) C(10) 1.347(4) yes
N(2) C(8) 1.340(4) yes
N(2) C(9) 1.346(3) yes
N(3) C(11) 1.349(4) yes
N(3) C(15) 1.342(4) yes
N(4) C(16) 1.343(3) yes
N(4) C(20) 1.343(4) yes
C(1) C(2) 1.329(4) yes
C(1) C(6) 1.445(4) yes
C(2) C(3) 1.504(4) yes
C(3) C(4) 1.411(4) yes
C(4) C(5) 1.362(4) yes
C(5) C(6) 1.521(4) yes
C(7) C(8) 1.363(5) yes
C(9) C(10) 1.386(4) yes
C(9) C(16) 1.483(4) yes
C(10) C(11) 1.477(4) yes
C(11) C(12) 1.380(4) yes
C(12) C(13) 1.370(5) yes
C(13) C(14) 1.376(5) yes
C(14) C(15) 1.377(4) yes
C(16) C(17) 1.380(4) yes
C(17) C(18) 1.384(4) yes
C(18) C(19) 1.370(5) yes
C(19) C(20) 1.358(4) yes
O(1) H(1) 1.05(4) no
O(5) H(16) 1.01(4) no
N(3) H(2) 1.04(3) no
C(7) H(3) 0.930 no
C(8) H(4) 0.930 no
C(12) H(5) 0.930 no
C(13) H(6) 0.930 no
C(14) H(7) 0.930 no
C(15) H(8) 0.930 no
C(17) H(9) 0.930 no
C(18) H(10) 0.930 no
C(19) H(11) 0.930 no
C(20) H(12) 0.930 no
C(21) H(13) 0.960 no
C(21) H(14) 0.960 no
C(21) H(15) 0.960 no

loop_
_geom_contact_atom_site_label_1
_geom_contact_atom_site_label_2
_geom_contact_distance
_geom_contact_publ_flag
_geom_contact_site_symmetry_2
F(1) O(1) 2.723(3) no .
F(1) O(4) 2.719(3) no .
F(2) O(2) 2.726(3) no .
F(2) O(3) 2.772(3) no .
O(1) O(2) 2.725(3) no .
O(2) C(1) 3.541(4) no .
O(3) O(4) 2.709(3) no .
O(4) C(2) 3.560(4) no .
O(4) C(4) 3.561(4) no .
N(1) N(2) 2.792(3) no .
N(1) N(3) 3.380(4) no .
N(1) C(12) 2.976(4) no .
N(2) N(4) 3.566(3) no .
N(2) C(17) 2.847(4) no .
N(3) N(4) 2.968(3) no .
N(3) C(9) 3.089(4) no .
N(3) C(13) 2.714(4) no .
N(3) C(16) 3.251(4) no .
N(4) C(10) 2.861(3) no .
N(4) C(11) 2.776(3) no .
N(4) C(12) 3.475(3) no .
N(4) C(18) 2.783(4) no .
C(1) C(4) 2.798(4) no .
C(2) C(5) 2.900(4) no .
C(3) C(6) 2.869(4) no .
C(7) C(9) 2.671(4) no .
C(7) C(11) 3.581(4) no .
C(8) C(10) 2.650(4) no .
C(11) C(14) 2.737(4) no .
C(11) C(16) 3.052(4) no .
C(12) C(15) 2.740(4) no .
C(16) C(19) 2.705(4) no .
C(17) C(20) 2.686(4) no .
F(1) C(12) 3.538(4) no 1_545
F(1) C(13) 3.221(4) no 1_545
F(1) C(14) 3.287(4) no 1_545
F(1) C(21) 3.263(4) no 3_545
F(2) O(5) 3.537(3) no .
F(2) N(2) 3.318(3) no 2_564
F(2) C(14) 3.288(4) no 3_445
F(2) C(21) 3.389(4) no .
O(1) O(5) 2.584(3) no 1_545
O(1) N(1) 3.384(4) no 1_545
O(1) N(3) 3.285(3) no 1_545
O(1) C(11) 3.402(3) no 1_545
O(1) C(18) 3.575(4) no 2_554
O(2) O(5) 3.151(3) no 1_545
O(2) C(7) 3.367(4) no 2_564
O(2) C(8) 3.248(4) no 2_564
O(2) C(20) 3.571(4) no 4_454
O(2) C(21) 3.294(4) no 1_545
O(3) O(5) 2.723(3) no .
O(3) N(3) 2.647(3) no .
O(3) C(9) 3.098(3) no .
O(3) C(10) 3.300(3) no .
O(3) C(11) 3.425(3) no .
O(3) C(15) 3.570(4) no .
O(3) C(16) 3.251(3) no .
O(3) C(17) 3.578(4) no .
O(3) C(17) 3.507(4) no 2_564
O(3) C(18) 3.563(4) no 2_564
O(3) C(21) 3.563(4) no .
O(4) N(3) 3.039(3) no .
O(4) N(4) 3.561(3) no .
O(4) N(4) 3.482(3) no 2_564
O(4) C(15) 3.131(4) no .
O(4) C(20) 3.519(4) no .
O(4) C(20) 3.392(4) no 2_564
O(5) F(2) 3.537(3) no .
O(5) O(1) 2.584(3) no 1_565
O(5) O(2) 3.151(3) no 1_565
O(5) O(3) 2.723(3) no .
O(5) C(17) 3.506(4) no 2_564
O(5) C(18) 3.368(5) no 2_564
N(1) O(1) 3.384(4) no 1_565
N(2) F(2) 3.318(3) no 2_565
N(2) C(3) 3.434(4) no 2_565
N(2) C(4) 3.313(4) no 2_565
N(2) C(13) 3.306(4) no 3_445
N(3) O(1) 3.285(3) no 1_565
N(3) O(3) 2.647(3) no .
N(3) O(4) 3.039(3) no .
N(3) C(5) 3.580(4) no .
N(4) O(4) 3.561(3) no .
N(4) O(4) 3.482(3) no 2_565
N(4) C(5) 3.521(4) no 2_565
N(4) C(6) 3.264(4) no 2_565
C(3) N(2) 3.434(4) no 2_564
C(3) C(8) 3.496(4) no 2_564
C(3) C(9) 3.586(4) no 2_564
C(4) N(2) 3.313(4) no 2_564
C(4) C(9) 3.523(4) no 2_564
C(5) N(3) 3.580(4) no .
C(5) N(4) 3.521(4) no 2_564
C(5) C(16) 3.486(4) no .
C(5) C(16) 3.386(4) no 2_564
C(5) C(17) 3.342(4) no .
C(6) N(4) 3.264(4) no 2_564
C(6) C(17) 3.589(4) no .
C(7) O(2) 3.367(4) no 2_565
C(8) O(2) 3.248(4) no 2_565
C(8) C(3) 3.496(4) no 2_565
C(9) O(3) 3.098(3) no .
C(9) C(3) 3.586(4) no 2_565
C(9) C(4) 3.523(4) no 2_565
C(10) O(3) 3.300(3) no .
C(11) O(1) 3.402(3) no 1_565
C(11) O(3) 3.425(3) no .
C(12) F(1) 3.538(4) no 1_565
C(13) F(1) 3.221(4) no 1_565
C(13) N(2) 3.306(4) no 3_555
C(13) C(21) 3.574(5) no 4_565
C(14) F(1) 3.287(4) no 1_565
C(14) F(2) 3.288(4) no 3_555
C(15) O(3) 3.570(4) no .
C(15) O(4) 3.131(4) no .
C(16) O(3) 3.251(3) no .
C(16) C(5) 3.486(4) no .
C(16) C(5) 3.386(4) no 2_565
C(17) O(3) 3.578(4) no .
C(17) O(3) 3.507(4) no 2_565
C(17) O(5) 3.506(4) no 2_565
C(17) C(5) 3.342(4) no .
C(17) C(6) 3.589(4) no .
C(18) O(1) 3.575(4) no 2_555
C(18) O(3) 3.563(4) no 2_565
C(18) O(5) 3.368(5) no 2_565
C(20) O(2) 3.571(4) no 4_555
C(20) O(4) 3.519(4) no .
C(20) O(4) 3.392(4) no 2_565
C(21) F(1) 3.263(4) no 3_455
C(21) F(2) 3.389(4) no .
C(21) O(2) 3.294(4) no 1_565
C(21) O(3) 3.563(4) no .
C(21) C(13) 3.574(5) no 4_464
O(2) H(1) 2.28(5) no .
N(1) H(2) 3.59(4) no .
N(1) H(4) 3.1921 no .
N(1) H(5) 2.8763 no .
N(2) H(3) 3.1855 no .
N(2) H(9) 2.5717 no .
N(3) H(5) 3.1960 no .
N(3) H(7) 3.1881 no .
N(4) H(2) 3.02(3) no .
N(4) H(9) 3.2165 no .
N(4) H(11) 3.2114 no .
C(1) H(1) 3.23(4) no .
C(3) H(1) 2.52(5) no .
C(9) H(2) 2.85(4) no .
C(9) H(3) 3.5980 no .
C(9) H(4) 3.1328 no .
C(9) H(9) 2.6688 no .
C(10) H(2) 2.57(4) no .
C(10) H(3) 3.1196 no .
C(10) H(4) 3.5773 no .
C(10) H(5) 2.6920 no .
C(11) H(6) 3.2170 no .
C(11) H(8) 3.1912 no .
C(12) H(2) 3.29(3) no .
C(12) H(7) 3.2180 no .
C(13) H(8) 3.2191 no .
C(14) H(2) 3.29(3) no .
C(14) H(5) 3.2188 no .
C(15) H(6) 3.2171 no .
C(16) H(2) 2.95(3) no .
C(16) H(10) 3.2358 no .
C(16) H(12) 3.1254 no .
C(17) H(11) 3.2064 no .
C(18) H(12) 3.1855 no .
C(19) H(9) 3.2044 no .
C(20) H(10) 3.2015 no .
H(2) H(8) 2.3161 no .
H(3) H(4) 2.2650 no .
H(5) H(6) 2.3046 no .
H(6) H(7) 2.3055 no .
H(7) H(8) 2.3129 no .
H(9) H(10) 2.3338 no .
H(10) H(11) 2.3143 no .
H(11) H(12) 2.2641 no .
H(13) H(16) 1.9838 no .
H(14) H(16) 2.6381 no .
H(15) H(16) 2.4403 no .
F(1) H(4) 3.0823 no 3_545
F(1) H(5) 3.2566 no 2_564
F(1) H(6) 3.4713 no 1_545
F(1) H(7) 3.5549 no 1_545
F(1) H(13) 2.7433 no 3_545
F(1) H(14) 3.4939 no 3_545
F(1) H(15) 3.0687 no 3_545
F(2) H(6) 2.8845 no 4_464
F(2) H(7) 2.5979 no 3_445
F(2) H(8) 3.4089 no 3_445
F(2) H(11) 3.5210 no 4_454
F(2) H(13) 2.5499 no .
F(2) H(16) 2.80(5) no .
O(1) H(2) 3.41(3) no 1_545
O(1) H(5) 3.2521 no 2_564
O(1) H(10) 3.0173 no 2_554
O(1) H(16) 3.03(5) no 1_545
O(2) H(3) 3.4980 no 2_564
O(2) H(4) 3.4069 no 2_564
O(2) H(7) 3.5422 no 3_445
O(2) H(8) 3.0439 no 3_445
O(2) H(12) 2.7095 no 4_454
O(2) H(14) 3.2222 no 1_545
O(2) H(15) 2.9746 no 1_545
O(3) H(1) 3.48(5) no 1_565
O(3) H(2) 1.63(3) no .
O(3) H(8) 3.5692 no .
O(3) H(13) 3.3602 no .
O(3) H(16) 1.76(4) no .
O(4) H(2) 2.47(3) no .
O(4) H(3) 3.4498 no 3_545
O(4) H(4) 3.0243 no 3_545
O(4) H(8) 2.7323 no .
O(4) H(12) 3.3175 no 2_564
O(4) H(15) 2.9618 no 3_545
O(5) H(1) 1.62(4) no 1_565
O(5) H(2) 3.46(3) no .
O(5) H(9) 3.3189 no 2_564
O(5) H(10) 3.0729 no 2_564
N(1) H(1) 3.26(4) no 1_565
N(1) H(10) 2.7559 no 1_565
N(1) H(15) 3.4865 no .
N(2) H(6) 2.5543 no 3_445
N(2) H(7) 3.1967 no 3_445
N(2) H(15) 3.5754 no .
N(3) H(16) 3.53(4) no .
N(4) H(14) 3.0223 no 4_565
C(1) H(5) 3.5743 no 2_564
C(2) H(5) 3.5594 no 2_564
C(3) H(7) 3.5207 no 3_445
C(4) H(7) 3.0844 no 3_445
C(4) H(9) 3.3386 no .
C(4) H(16) 3.17(5) no .
C(5) H(2) 2.55(3) no .
C(5) H(9) 3.3481 no .
C(5) H(16) 2.71(4) no .
C(6) H(2) 2.89(4) no .
C(7) H(10) 3.4530 no 1_565
C(7) H(15) 2.8902 no .
C(8) H(6) 2.9743 no 3_445
C(8) H(12) 3.5441 no 3_455
C(8) H(15) 2.8861 no .
C(10) H(1) 3.60(4) no 1_565
C(10) H(16) 3.53(4) no .
C(12) H(10) 3.3407 no 1_565
C(12) H(11) 3.1079 no 1_565
C(12) H(13) 3.4145 no 4_565
C(12) H(14) 3.3326 no 4_565
C(13) H(4) 3.2741 no 3_555
C(13) H(9) 3.3184 no 3_555
C(13) H(11) 3.3995 no 1_565
C(13) H(13) 3.1924 no 4_565
C(13) H(14) 3.1450 no 4_565
C(14) H(9) 2.9480 no 3_555
C(14) H(14) 3.4334 no 4_565
C(15) H(3) 3.5187 no 3_545
C(15) H(11) 3.3973 no 2_564
C(17) H(7) 3.1610 no 3_445
C(17) H(16) 3.24(5) no 2_565
C(18) H(1) 3.50(5) no 2_555
C(18) H(5) 3.1996 no 1_545
C(18) H(16) 3.27(5) no 2_565
C(19) H(4) 3.2623 no 3_545
C(19) H(5) 3.0854 no 1_545
C(19) H(8) 3.1098 no 2_565
C(20) H(4) 3.3162 no 3_545
C(20) H(8) 3.1796 no 2_565
C(20) H(14) 2.9768 no 4_565
C(21) H(1) 2.67(4) no 1_565
C(21) H(6) 3.5312 no 4_464
C(21) H(12) 3.0285 no 4_464
H(1) O(3) 3.48(5) no 1_545
H(1) O(5) 1.62(4) no 1_545
H(1) N(1) 3.26(4) no 1_545
H(1) C(10) 3.60(4) no 1_545
H(1) C(18) 3.50(5) no 2_554
H(1) C(21) 2.67(4) no 1_545
H(1) H(2) 3.47(5) no 1_545
H(1) H(10) 2.9529 no 2_554
H(1) H(13) 3.4295 no 1_545
H(1) H(14) 3.0376 no 1_545
H(1) H(15) 2.7638 no 1_545
H(1) H(16) 2.27(6) no 1_545
H(2) O(1) 3.41(3) no 1_565
H(2) O(3) 1.63(3) no .
H(2) O(4) 2.47(3) no .
H(2) O(5) 3.46(3) no .
H(2) C(5) 2.55(3) no .
H(2) C(6) 2.89(4) no .
H(2) H(1) 3.47(5) no 1_565
H(2) H(16) 2.77(5) no .
H(3) O(2) 3.4980 no 2_565
H(3) O(4) 3.4498 no 3_455
H(3) C(15) 3.5187 no 3_455
H(3) H(7) 3.5855 no 3_455
H(3) H(8) 3.2875 no 3_455
H(3) H(10) 3.3411 no 1_565
H(3) H(12) 3.3192 no 3_455
H(3) H(14) 3.3149 no 2_575
H(3) H(15) 3.0248 no .
H(4) F(1) 3.0823 no 3_455
H(4) O(2) 3.4069 no 2_565
H(4) O(4) 3.0243 no 3_455
H(4) C(13) 3.2741 no 3_445
H(4) C(19) 3.2623 no 3_455
H(4) C(20) 3.3162 no 3_455
H(4) H(6) 2.6469 no 3_445
H(4) H(11) 2.9470 no 3_455
H(4) H(12) 3.0474 no 3_455
H(4) H(15) 2.9222 no .
H(5) F(1) 3.2566 no 2_565
H(5) O(1) 3.2521 no 2_565
H(5) C(1) 3.5743 no 2_565
H(5) C(2) 3.5594 no 2_565
H(5) C(18) 3.1996 no 1_565
H(5) C(19) 3.0854 no 1_565
H(5) H(10) 2.6866 no 1_565
H(5) H(11) 2.4345 no 1_565
H(5) H(13) 3.3785 no 4_565
H(6) F(1) 3.4713 no 1_565
H(6) F(2) 2.8845 no 4_565
H(6) N(2) 2.5543 no 3_555
H(6) C(8) 2.9743 no 3_555
H(6) C(21) 3.5312 no 4_565
H(6) H(4) 2.6469 no 3_555
H(6) H(9) 2.9796 no 3_555
H(6) H(11) 3.0208 no 1_565
H(6) H(13) 2.9878 no 4_565
H(6) H(14) 3.3454 no 4_565
H(7) F(1) 3.5549 no 1_565
H(7) F(2) 2.5979 no 3_555
H(7) O(2) 3.5422 no 3_555
H(7) N(2) 3.1967 no 3_555
H(7) C(3) 3.5207 no 3_555
H(7) C(4) 3.0844 no 3_555
H(7) C(17) 3.1610 no 3_555
H(7) H(3) 3.5855 no 3_545
H(7) H(9) 2.2511 no 3_555
H(8) F(2) 3.4089 no 3_555
H(8) O(2) 3.0439 no 3_555
H(8) O(3) 3.5692 no .
H(8) O(4) 2.7323 no .
H(8) C(19) 3.1098 no 2_564
H(8) C(20) 3.1796 no 2_564
H(8) H(3) 3.2875 no 3_545
H(8) H(11) 2.8378 no 2_564
H(8) H(12) 2.9218 no 2_564
H(9) O(5) 3.3189 no 2_565
H(9) C(4) 3.3386 no .
H(9) C(5) 3.3481 no .
H(9) C(13) 3.3184 no 3_445
H(9) C(14) 2.9480 no 3_445
H(9) H(6) 2.9796 no 3_445
H(9) H(7) 2.2511 no 3_445
H(9) H(16) 3.2067 no 2_565
H(10) O(1) 3.0173 no 2_555
H(10) O(5) 3.0729 no 2_565
H(10) N(1) 2.7559 no 1_545
H(10) C(7) 3.4530 no 1_545
H(10) C(12) 3.3407 no 1_545
H(10) H(1) 2.9529 no 2_555
H(10) H(3) 3.3411 no 1_545
H(10) H(5) 2.6866 no 1_545
H(10) H(16) 3.2521 no 2_565
H(11) F(2) 3.5210 no 4_555
H(11) C(12) 3.1079 no 1_545
H(11) C(13) 3.3995 no 1_545
H(11) C(15) 3.3973 no 2_565
H(11) H(4) 2.9470 no 3_545
H(11) H(5) 2.4345 no 1_545
H(11) H(6) 3.0208 no 1_545
H(11) H(8) 2.8378 no 2_565
H(12) O(2) 2.7095 no 4_555
H(12) O(4) 3.3175 no 2_565
H(12) C(8) 3.5441 no 3_545
H(12) C(21) 3.0285 no 4_565
H(12) H(3) 3.3192 no 3_545
H(12) H(4) 3.0474 no 3_545
H(12) H(8) 2.9218 no 2_565
H(12) H(14) 2.3312 no 4_565
H(12) H(15) 2.9146 no 4_565
H(13) F(1) 2.7433 no 3_455
H(13) F(2) 2.5499 no .
H(13) O(3) 3.3602 no .
H(13) C(12) 3.4145 no 4_464
H(13) C(13) 3.1924 no 4_464
H(13) H(1) 3.4295 no 1_565
H(13) H(5) 3.3785 no 4_464
H(13) H(6) 2.9878 no 4_464
H(14) F(1) 3.4939 no 3_455
H(14) O(2) 3.2222 no 1_565
H(14) N(4) 3.0223 no 4_464
H(14) C(12) 3.3326 no 4_464
H(14) C(13) 3.1450 no 4_464
H(14) C(14) 3.4334 no 4_464
H(14) C(20) 2.9768 no 4_464
H(14) H(1) 3.0376 no 1_565
H(14) H(3) 3.3149 no 2_574
H(14) H(6) 3.3454 no 4_464
H(14) H(12) 2.3312 no 4_464
H(15) F(1) 3.0687 no 3_455
H(15) O(2) 2.9746 no 1_565
H(15) O(4) 2.9618 no 3_455
H(15) N(1) 3.4865 no .
H(15) N(2) 3.5754 no .
H(15) C(7) 2.8902 no .
H(15) C(8) 2.8861 no .
H(15) H(1) 2.7638 no 1_565
H(15) H(3) 3.0248 no .
H(15) H(4) 2.9222 no .
H(15) H(12) 2.9146 no 4_464
H(16) F(2) 2.80(5) no .
H(16) O(1) 3.03(5) no 1_565
H(16) O(3) 1.76(4) no .
H(16) N(3) 3.53(4) no .
H(16) C(4) 3.17(5) no .
H(16) C(5) 2.71(4) no .
H(16) C(10) 3.53(4) no .
H(16) C(17) 3.24(5) no 2_564
H(16) C(18) 3.27(5) no 2_564
H(16) H(1) 2.27(6) no 1_565
H(16) H(2) 2.77(5) no .
H(16) H(9) 3.2067 no 2_564
H(16) H(10) 3.2521 no 2_564

loop_
_geom_hbond_atom_site_label_D
_geom_hbond_atom_site_label_H
_geom_hbond_atom_site_label_A
_geom_hbond_site_symmetry_A
_geom_hbond_distance_DA
_geom_hbond_distance_DH
_geom_hbond_distance_HA
_geom_hbond_angle_DHA
_geom_hbond_publ_flag
O(1) H(1) O(2) . 2.725(3) 1.051 2.28(4) 103(3) no
O(1) H(1) O(5) 1_545 2.584(3) 1.051 1.62(4) 150(4) no
O(5) H(16) O(3) . 2.723(3) 1.011 1.76(4) 159(4) no
N(3) H(2) O(3) . 2.647(3) 1.039 1.63(3) 166(3) no
N(3) H(2) O(4) . 3.039(3) 1.039 2.47(3) 114(2) no

loop_
_geom_torsion_atom_site_label_1
_geom_torsion_atom_site_label_2
_geom_torsion_atom_site_label_3
_geom_torsion_atom_site_label_4
_geom_torsion
_geom_torsion_publ_flag
C(7) N(1) C(10) C(9) -5.9(4) no
C(7) N(1) C(10) C(11) 172.34(19) no
C(10) N(1) C(7) C(8) -1.8(4) no
C(8) N(2) C(9) C(10) -4.7(4) no
C(8) N(2) C(9) C(16) 173.0(2) no
C(9) N(2) C(8) C(7) -2.8(4) no
C(11) N(3) C(15) C(14) -0.5(4) no
C(15) N(3) C(11) C(10) 177.9(2) no
C(15) N(3) C(11) C(12) -0.1(4) no
C(16) N(4) C(20) C(19) 0.6(4) no
C(20) N(4) C(16) C(9) -179.67(19) no
C(20) N(4) C(16) C(17) 0.9(4) no
F(1) C(1) C(2) O(1) -0.5(4) no
F(1) C(1) C(2) C(3) 179.1(2) no
F(1) C(1) C(6) O(4) -5.3(4) no
F(1) C(1) C(6) C(5) 176.28(19) no
C(2) C(1) C(6) O(4) 176.1(3) no
C(2) C(1) C(6) C(5) -2.4(4) no
C(6) C(1) C(2) O(1) 178.2(3) no
C(6) C(1) C(2) C(3) -2.2(4) no
O(1) C(2) C(3) O(2) 4.3(4) no
O(1) C(2) C(3) C(4) -175.1(2) no
C(1) C(2) C(3) O(2) -175.3(3) no
C(1) C(2) C(3) C(4) 5.3(4) no
O(2) C(3) C(4) F(2) -3.4(4) no
O(2) C(3) C(4) C(5) 176.9(3) no
C(2) C(3) C(4) F(2) 175.9(2) no
C(2) C(3) C(4) C(5) -3.8(4) no
F(2) C(4) C(5) O(3) 0.6(4) no
F(2) C(4) C(5) C(6) 179.50(19) no
C(3) C(4) C(5) O(3) -179.8(3) no
C(3) C(4) C(5) C(6) -0.8(4) no
O(3) C(5) C(6) O(4) 4.5(4) no
O(3) C(5) C(6) C(1) -177.0(2) no
C(4) C(5) C(6) O(4) -174.5(3) no
C(4) C(5) C(6) C(1) 4.0(4) no
N(1) C(7) C(8) N(2) 6.3(5) no
N(2) C(9) C(10) N(1) 9.5(4) no
N(2) C(9) C(10) C(11) -168.59(19) no
N(2) C(9) C(16) N(4) -157.07(19) no
N(2) C(9) C(16) C(17) 22.3(3) no
C(10) C(9) C(16) N(4) 20.5(3) no
C(10) C(9) C(16) C(17) -160.0(2) no
C(16) C(9) C(10) N(1) -168.04(19) no
C(16) C(9) C(10) C(11) 13.9(4) no
N(1) C(10) C(11) N(3) -122.0(2) no
N(1) C(10) C(11) C(12) 55.9(3) no
C(9) C(10) C(11) N(3) 56.2(3) no
C(9) C(10) C(11) C(12) -125.8(3) no
N(3) C(11) C(12) C(13) 0.2(4) no
C(10) C(11) C(12) C(13) -177.67(19) no
C(11) C(12) C(13) C(14) 0.3(4) no
C(12) C(13) C(14) C(15) -0.9(5) no
C(13) C(14) C(15) N(3) 1.0(5) no
N(4) C(16) C(17) C(18) -1.1(4) no
C(9) C(16) C(17) C(18) 179.5(2) no
C(16) C(17) C(18) C(19) -0.2(5) no
C(17) C(18) C(19) C(20) 1.7(5) no
C(18) C(19) C(20) N(4) -2.0(5) no
